data_7226133
loop_
_publ_author_name
'Koshti, Vijay S.'
'Thorat, Shridhar H.'
'Gote, Ravindra P.'
'Chikkali, Samir H.'
'Gonnade, Rajesh G.'

_publ_section_title
;
 The impact of modular substitution on crystal packing: the tale of two
 ureas
;
_journal_issue 37
_journal_name_full CrystEngComm
_journal_page_first 7078
_journal_paper_doi 10.1039/C6CE01324D
_journal_volume 18
_journal_year 2016
_chemical_formula_moiety 'C13 H11 I N2 O'
_chemical_formula_sum 'C13 H11 I N2 O'
_chemical_formula_weight 338.14
_chemical_name_systematic
; 
 ? 
;
_space_group_IT_number 14
_symmetry_cell_setting monoclinic
_symmetry_space_group_name_Hall '-P 2ybc'
_symmetry_space_group_name_H-M 'P 1 21/c 1'
_atom_sites_solution_hydrogens geom
_atom_sites_solution_primary direct
_atom_sites_solution_secondary difmap
_audit_creation_method SHELXL-97
_audit_update_record
;
2016-06-07 deposited with the CCDC.
2016-08-04 downloaded from the CCDC.
;
_cell_angle_alpha 90.00
_cell_angle_beta 91.646(3)
_cell_angle_gamma 90.00
_cell_formula_units_Z 4
_cell_length_a 26.1800(17)
_cell_length_b 4.6273(3)
_cell_length_c 9.9779(7)
_cell_measurement_reflns_used 4903
_cell_measurement_temperature 200(2)
_cell_measurement_theta_max 28.72
_cell_measurement_theta_min 3.89
_cell_volume 1208.25(14)
_computing_cell_refinement 'Bruker SAINT'
_computing_data_collection 'Bruker APEX2'
_computing_data_reduction 'Bruker SAINT'
_computing_molecular_graphics 'Bruker SHELXTL'
_computing_publication_material 'Bruker SHELXTL'
_computing_structure_refinement 'SHELXL-97 (Sheldrick, 2008)'
_computing_structure_solution 'SHELXS-97 (Sheldrick, 2008)'
_diffrn_ambient_temperature 200(2)
_diffrn_measured_fraction_theta_full 0.968
_diffrn_measured_fraction_theta_max 0.968
_diffrn_measurement_device_type 'Bruker APEX-II CCD'
_diffrn_measurement_method '\f and \w scans'
_diffrn_radiation_monochromator graphite
_diffrn_radiation_source 'fine-focus sealed tube'
_diffrn_radiation_type MoK\a
_diffrn_radiation_wavelength 0.71073
_diffrn_reflns_av_R_equivalents 0.0312
_diffrn_reflns_av_sigmaI/netI 0.0303
_diffrn_reflns_limit_h_max 31
_diffrn_reflns_limit_h_min -31
_diffrn_reflns_limit_k_max 5
_diffrn_reflns_limit_k_min -5
_diffrn_reflns_limit_l_max 11
_diffrn_reflns_limit_l_min -11
_diffrn_reflns_number 6668
_diffrn_reflns_theta_full 25.00
_diffrn_reflns_theta_max 25.00
_diffrn_reflns_theta_min 2.33
_exptl_absorpt_coefficient_mu 2.635
_exptl_absorpt_correction_T_max 0.6208
_exptl_absorpt_correction_T_min 0.4506
_exptl_absorpt_correction_type multi-scan
_exptl_absorpt_process_details SADABS,(BRUKER,2006)
_exptl_crystal_colour COLOURLESS
_exptl_crystal_density_diffrn 1.859
_exptl_crystal_density_method 'not measured'
_exptl_crystal_description BLOCK
_exptl_crystal_F_000 656
_exptl_crystal_recrystallization_method 'Re-crystallisation from solvent'
_exptl_crystal_size_max 0.36
_exptl_crystal_size_mid 0.26
_exptl_crystal_size_min 0.20
_refine_diff_density_max 1.193
_refine_diff_density_min -1.060
_refine_diff_density_rms 0.255
_refine_ls_extinction_method none
_refine_ls_goodness_of_fit_ref 1.187
_refine_ls_hydrogen_treatment mixed
_refine_ls_matrix_type full
_refine_ls_number_parameters 154
_refine_ls_number_reflns 2056
_refine_ls_number_restraints 0
_refine_ls_restrained_S_all 1.187
_refine_ls_R_factor_all 0.0385
_refine_ls_R_factor_gt 0.0274
_refine_ls_shift/su_max 0.000
_refine_ls_shift/su_mean 0.000
_refine_ls_structure_factor_coef Fsqd
_refine_ls_weighting_details 'calc w=1/[\s^2^(Fo^2^)+(0.0875P)^2^+0.1074P] where P=(Fo^2^+2Fc^2^)/3'
_refine_ls_weighting_scheme calc
_refine_ls_wR_factor_gt 0.0853
_refine_ls_wR_factor_ref 0.1324
_reflns_number_gt 1829
_reflns_number_total 2056
_reflns_threshold_expression >2sigma(I)
_cod_data_source_file c6ce01324d2.cif
_cod_data_source_block azx
_cod_depositor_comments
;
The following automatic conversions were performed:

'_symmetry_cell_setting' value 'Monoclinic' changed to 'monoclinic'
according to
/usr/data/users/saulius/crontab/automatic-downloads/rss-feeds/RSC/lib/dictionaries/cif_core.dic
dictionary named 'cif_core.dic' version 2.4.2 from 2011-04-26.

'_exptl_absorpt_correction_type' value 'MULTI-SCAN' changed to
'multi-scan' according to
/usr/data/users/saulius/crontab/automatic-downloads/rss-feeds/RSC/lib/dictionaries/cif_core.dic
dictionary named 'cif_core.dic' version 2.4.2 from 2011-04-26.

Automatic conversion script
Id: cif_fix_values 4268 2015-11-12 08:31:59Z antanas 

 Adding full bibliography for 7226122--7226134.cif.
;
_cod_original_sg_symbol_H-M 'P2(1)/c  '
_cod_database_code 7226133
_solvent_exptl_crystal_recrystallization_method 'Dimethyl Formamide-Ethyl Acetate Mixture'

loop_
_symmetry_equiv_pos_as_xyz
'x, y, z'
'-x, y+1/2, -z+1/2'
'-x, -y, -z'
'x, -y-1/2, z-1/2'

loop_
_atom_site_label
_atom_site_type_symbol
_atom_site_fract_x
_atom_site_fract_y
_atom_site_fract_z
_atom_site_U_iso_or_equiv
_atom_site_adp_type
_atom_site_occupancy
_atom_site_symmetry_multiplicity
_atom_site_calc_flag
_atom_site_refinement_flags
I1 I 0.049609(10) 0.26831(7) 1.16736(3) 0.0330(2) Uani 1 1 d .
O1 O 0.27828(12) 0.3313(7) 0.8227(3) 0.0281(7) Uani 1 1 d .
N2 N 0.31671(16) 0.7530(7) 0.7676(4) 0.0271(10) Uani 1 1 d .
H2 H 0.3155 0.9428 0.7718 0.032 Uiso 1 1 calc R
N1 N 0.24212(16) 0.7599(7) 0.8790(5) 0.0247(9) Uani 1 1 d .
H1 H 0.2449 0.9492 0.8748 0.030 Uiso 1 1 calc R
C1 C 0.27887(13) 0.5990(10) 0.8238(3) 0.0203(8) Uani 1 1 d .
C2 C 0.19911(14) 0.6423(10) 0.9436(4) 0.0201(8) Uani 1 1 d .
C3 C 0.20477(13) 0.4328(10) 1.0433(3) 0.0239(9) Uani 1 1 d .
H3 H 0.2379 0.3643 1.0686 0.029 Uiso 1 1 calc R
C4 C 0.16197(17) 0.3233(10) 1.1062(4) 0.0253(9) Uani 1 1 d .
H4 H 0.1657 0.1773 1.1727 0.030 Uiso 1 1 calc R
C5 C 0.11399(13) 0.4291(10) 1.0710(3) 0.0229(9) Uani 1 1 d .
C6 C 0.10801(14) 0.6407(11) 0.9737(4) 0.0269(9) Uani 1 1 d .
H6 H 0.0750 0.7143 0.9509 0.032 Uiso 1 1 calc R
C7 C 0.1507(2) 0.7442(8) 0.9098(5) 0.0269(12) Uani 1 1 d .
H7 H 0.1467 0.8869 0.8419 0.032 Uiso 1 1 calc R
C8 C 0.35844(13) 0.6215(10) 0.7020(3) 0.0214(8) Uani 1 1 d .
C13 C 0.40820(19) 0.6950(10) 0.7387(5) 0.0294(11) Uani 1 1 d .
H13 H 0.4146 0.8321 0.8081 0.035 Uiso 1 1 calc R
C12 C 0.44863(14) 0.5684(11) 0.6741(4) 0.0335(10) Uani 1 1 d .
H12 H 0.4826 0.6219 0.6988 0.040 Uiso 1 1 calc R
C11 C 0.44028(16) 0.3660(12) 0.5744(4) 0.0321(10) Uani 1 1 d .
H11 H 0.4681 0.2773 0.5314 0.038 Uiso 1 1 calc R
C10 C 0.3900(2) 0.2944(10) 0.5382(5) 0.0332(12) Uani 1 1 d .
H10 H 0.3836 0.1550 0.4699 0.040 Uiso 1 1 calc R
C9 C 0.34961(14) 0.4226(10) 0.5999(3) 0.0271(9) Uani 1 1 d .
H9 H 0.3156 0.3750 0.5727 0.033 Uiso 1 1 calc R

loop_
_atom_site_aniso_label
_atom_site_aniso_U_11
_atom_site_aniso_U_22
_atom_site_aniso_U_33
_atom_site_aniso_U_23
_atom_site_aniso_U_13
_atom_site_aniso_U_12
I1 0.0227(3) 0.0368(3) 0.0404(3) 0.00327(11) 0.01365(18) -0.00232(10)
O1 0.0306(16) 0.0153(16) 0.0393(17) 0.0008(15) 0.0144(13) -0.0031(15)
N2 0.026(2) 0.017(2) 0.039(2) 0.0015(13) 0.0102(18) -0.0024(12)
N1 0.023(2) 0.011(2) 0.041(2) -0.0017(13) 0.0123(17) -0.0010(12)
C1 0.0224(17) 0.018(2) 0.0210(17) 0.0012(17) 0.0064(14) -0.0036(18)
C2 0.0220(18) 0.015(2) 0.0232(18) -0.0047(18) 0.0071(14) -0.0042(19)
C3 0.0191(17) 0.025(2) 0.0277(18) 0.0003(18) 0.0031(13) 0.0021(17)
C4 0.028(2) 0.025(2) 0.024(2) 0.0000(19) 0.0058(16) 0.007(2)
C5 0.0214(18) 0.026(3) 0.0217(16) -0.0080(18) 0.0092(13) 0.0025(18)
C6 0.0208(19) 0.034(3) 0.0256(19) -0.002(2) 0.0027(14) 0.004(2)
C7 0.031(3) 0.026(3) 0.024(2) 0.0061(16) 0.0055(19) 0.0042(16)
C8 0.0232(18) 0.018(2) 0.0238(17) 0.0043(18) 0.0065(14) 0.0023(19)
C13 0.029(2) 0.029(3) 0.030(2) -0.004(2) 0.0028(18) -0.004(2)
C12 0.0217(19) 0.037(3) 0.042(2) 0.001(2) 0.0042(16) -0.001(2)
C11 0.028(2) 0.029(3) 0.040(2) 0.004(2) 0.0179(17) 0.005(2)
C10 0.044(3) 0.031(3) 0.025(2) -0.0032(19) 0.010(2) -0.002(2)
C9 0.0247(18) 0.029(3) 0.0281(19) 0.000(2) 0.0053(15) -0.0045(19)

loop_
_atom_type_symbol
_atom_type_description
_atom_type_scat_dispersion_real
_atom_type_scat_dispersion_imag
_atom_type_scat_source
C C 0.0033 0.0016 'International Tables Vol C Tables 4.2.6.8 and 6.1.1.4'
H H 0.0000 0.0000 'International Tables Vol C Tables 4.2.6.8 and 6.1.1.4'
N N 0.0061 0.0033 'International Tables Vol C Tables 4.2.6.8 and 6.1.1.4'
O O 0.0106 0.0060 'International Tables Vol C Tables 4.2.6.8 and 6.1.1.4'
I I -0.4742 1.8119 'International Tables Vol C Tables 4.2.6.8 and 6.1.1.4'

loop_
_geom_angle_atom_site_label_1
_geom_angle_atom_site_label_2
_geom_angle_atom_site_label_3
_geom_angle
C1 N2 C8 123.0(4)
C1 N1 C2 123.9(3)
O1 C1 N1 123.2(4)
O1 C1 N2 122.1(4)
N1 C1 N2 114.7(4)
C7 C2 C3 119.3(4)
C7 C2 N1 119.3(4)
C3 C2 N1 121.4(3)
C2 C3 C4 120.2(3)
C5 C4 C3 119.5(4)
C4 C5 C6 120.8(4)
C4 C5 I1 119.5(3)
C6 C5 I1 119.7(3)
C5 C6 C7 119.3(4)
C2 C7 C6 120.9(4)
C13 C8 C9 119.5(4)
C13 C8 N2 120.1(4)
C9 C8 N2 120.4(3)
C12 C13 C8 119.9(4)
C11 C12 C13 121.0(4)
C12 C11 C10 118.5(4)
C9 C10 C11 120.9(4)
C10 C9 C8 120.1(4)

loop_
_geom_bond_atom_site_label_1
_geom_bond_atom_site_label_2
_geom_bond_distance
I1 C5 2.101(4)
O1 C1 1.239(5)
N2 C1 1.355(6)
N2 C8 1.426(6)
N1 C1 1.347(6)
N1 C2 1.422(6)
C2 C7 1.384(6)
C2 C3 1.394(6)
C3 C4 1.395(6)
C4 C5 1.384(6)
C5 C6 1.384(6)
C6 C7 1.388(7)
C8 C13 1.385(6)
C8 C9 1.387(6)
C13 C12 1.385(7)
C12 C11 1.379(7)
C11 C10 1.396(7)
C10 C9 1.373(7)

loop_
_geom_hbond_atom_site_label_D
_geom_hbond_atom_site_label_H
_geom_hbond_atom_site_label_A
_geom_hbond_distance_DH
_geom_hbond_distance_HA
_geom_hbond_distance_DA
_geom_hbond_angle_DHA
_geom_hbond_site_symmetry_A
N1 H1 O1 0.88 2.05 2.869(5) 155.3 1_565
N2 H2 O1 0.88 2.11 2.917(5) 151.4 1_565

loop_
_geom_torsion_atom_site_label_1
_geom_torsion_atom_site_label_2
_geom_torsion_atom_site_label_3
_geom_torsion_atom_site_label_4
_geom_torsion
C2 N1 C1 O1 1.0(6)
C2 N1 C1 N2 -179.7(4)
C8 N2 C1 O1 0.6(6)
C8 N2 C1 N1 -178.7(4)
C1 N1 C2 C7 -131.0(5)
C1 N1 C2 C3 51.0(6)
C7 C2 C3 C4 1.3(6)
N1 C2 C3 C4 179.3(4)
C2 C3 C4 C5 -1.5(6)
C3 C4 C5 C6 0.4(6)
C3 C4 C5 I1 -179.2(3)
C4 C5 C6 C7 0.9(6)
I1 C5 C6 C7 -179.5(3)
C3 C2 C7 C6 0.0(7)
N1 C2 C7 C6 -178.0(4)
C5 C6 C7 C2 -1.1(7)
C1 N2 C8 C13 -127.3(5)
C1 N2 C8 C9 53.6(6)
C9 C8 C13 C12 -0.4(7)
N2 C8 C13 C12 -179.5(4)
C8 C13 C12 C11 -0.9(7)
C13 C12 C11 C10 1.1(7)
C12 C11 C10 C9 0.1(7)
C11 C10 C9 C8 -1.5(7)
C13 C8 C9 C10 1.6(6)
N2 C8 C9 C10 -179.3(4)
